data_7036000
loop_
_publ_author_name
'Hatnean, Jillian A.'
'Johnson, Samuel A.'

_publ_section_title
;
 Diamagnetic molybdenum nitride complexes supported by diligating tripodal
 triamido-phosphine ligands as precursors to paramagnetic phosphine
 donors.
;
_journal_issue 33
_journal_name_full 'Dalton transactions (Cambridge, England : 2003)'
_journal_page_first 14925
_journal_page_last 14936
_journal_paper_doi 10.1039/c5dt01415h
_journal_volume 44
_journal_year 2015
_chemical_formula_moiety 'C27 H15 F18 Mo N4 P'
_chemical_formula_sum 'C27 H15 F18 Mo N4 P'
_chemical_formula_weight 864.34
_chemical_name_systematic
;
 ?
;
_space_group_IT_number 15
_symmetry_cell_setting monoclinic
_symmetry_space_group_name_Hall '-C 2yc'
_symmetry_space_group_name_H-M 'C 1 2/c 1'
_atom_sites_solution_hydrogens geom
_atom_sites_solution_primary direct
_atom_sites_solution_secondary difmap
_audit_conform_dict_location ftp://ftp.iucr.org/pub/cif_core.dic
_audit_conform_dict_name cif_core.dic
_audit_conform_dict_version 2.3
_audit_creation_date 2012-04-16T13:59:03-00:00
_audit_creation_method 'WinGX routine CIF_UPDATE'
_audit_update_record
;
2015-06-26 deposited with the CCDC.
2015-07-22 downloaded from the CCDC.
;
_cell_angle_alpha 90
_cell_angle_beta 109.448(3)
_cell_angle_gamma 90
_cell_formula_units_Z 8
_cell_length_a 25.693(7)
_cell_length_b 14.668(4)
_cell_length_c 17.924(5)
_cell_measurement_temperature 173(2)
_cell_measurement_theta_max 28.15
_cell_measurement_theta_min 2.78
_cell_volume 6370(3)
_computing_cell_refinement 'Bruker SMART'
_computing_data_collection 'Bruker SMART'
_computing_data_reduction 'Bruker SAINT'
_computing_molecular_graphics 'Bruker SHELXTL'
_computing_publication_material 'Bruker SHELXTL'
_computing_structure_refinement 'SHELXL-97 (Sheldrick, 1997)'
_computing_structure_solution 'Bruker SHELXTL'
_diffrn_ambient_temperature 173(2)
_diffrn_measured_fraction_theta_full 0.994
_diffrn_measured_fraction_theta_max 0.994
_diffrn_measurement_device_type 'CCD area detector'
_diffrn_measurement_method 'phi and omega scans'
_diffrn_radiation_monochromator graphite
_diffrn_radiation_type MoK\a
_diffrn_radiation_wavelength 0.71073
_diffrn_reflns_av_R_equivalents 0.1032
_diffrn_reflns_av_unetI/netI 0.0925
_diffrn_reflns_limit_h_max 30
_diffrn_reflns_limit_h_min -30
_diffrn_reflns_limit_k_max 17
_diffrn_reflns_limit_k_min -17
_diffrn_reflns_limit_l_max 21
_diffrn_reflns_limit_l_min -21
_diffrn_reflns_number 26060
_diffrn_reflns_theta_full 25
_diffrn_reflns_theta_max 25
_diffrn_reflns_theta_min 1.62
_exptl_absorpt_coefficient_mu 0.595
_exptl_absorpt_correction_T_max 0.954
_exptl_absorpt_correction_T_min 0.8903
_exptl_absorpt_correction_type multi-scan
_exptl_absorpt_process_details 'SADABS, BRUKER 2001'
_exptl_crystal_colour orange
_exptl_crystal_density_diffrn 1.803
_exptl_crystal_density_method 'not measured'
_exptl_crystal_description plate
_exptl_crystal_F_000 3392
_exptl_crystal_size_max 0.2
_exptl_crystal_size_mid 0.1
_exptl_crystal_size_min 0.08
_refine_diff_density_max 2.081
_refine_diff_density_min -3.533
_refine_diff_density_rms 0.284
_refine_ls_extinction_method none
_refine_ls_goodness_of_fit_ref 1.378
_refine_ls_hydrogen_treatment constr
_refine_ls_matrix_type full
_refine_ls_number_parameters 205
_refine_ls_number_reflns 5594
_refine_ls_number_restraints 0
_refine_ls_restrained_S_all 1.378
_refine_ls_R_factor_all 0.2157
_refine_ls_R_factor_gt 0.2028
_refine_ls_shift/su_max 0
_refine_ls_shift/su_mean 0
_refine_ls_structure_factor_coef Fsqd
_refine_ls_weighting_details 'calc w=1/[\s^2^(Fo^2^)+(0.0002P)^2^+986.8362P] where P=(Fo^2^+2Fc^2^)/3'
_refine_ls_weighting_scheme calc
_refine_ls_wR_factor_gt 0.3869
_refine_ls_wR_factor_ref 0.3927
_reflns_number_gt 5034
_reflns_number_total 5594
_reflns_threshold_expression >2sigma(I)
_cod_data_source_file c5dt01415h1.cif
_cod_data_source_block 2c_low_quality
_cod_depositor_comments
;
The following automatic conversions were performed:

'_symmetry_cell_setting' value 'Monoclinic' changed to 'monoclinic'
according to
/usr/data/users/saulius/crontab/automatic-downloads/rss-feeds/RSC/lib/dictionaries/cif_core.dic
dictionary named 'cif_core.dic' version 2.4.2 from 2011-04-26.

Automatic conversion script
Id: cif_fix_values 3271 2015-04-21 07:52:19Z andrius 

 Adding full bibliography for 7035997--7036004.cif.
;
_cod_original_cell_volume 6369(3)
_cod_original_sg_symbol_H-M C2/c
_cod_database_code 7036000

loop_
_symmetry_equiv_pos_as_xyz
'x, y, z'
'-x, y, -z+1/2'
'x+1/2, y+1/2, z'
'-x+1/2, y+1/2, -z+1/2'
'-x, -y, -z'
'x, -y, z-1/2'
'-x+1/2, -y+1/2, -z'
'x+1/2, -y+1/2, z-1/2'

loop_
_atom_site_label
_atom_site_type_symbol
_atom_site_fract_x
_atom_site_fract_y
_atom_site_fract_z
_atom_site_U_iso_or_equiv
_atom_site_adp_type
_atom_site_occupancy
_atom_site_symmetry_multiplicity
_atom_site_calc_flag
_atom_site_refinement_flags
N1 N 0.1796(6) 0.3726(10) 0.1021(8) 0.009(3) Uiso 1 1 d .
N2 N 0.2717(6) 0.4885(10) 0.2308(8) 0.007(3) Uiso 1 1 d .
N3 N 0.1641(6) 0.4301(11) 0.2649(9) 0.013(3) Uiso 1 1 d .
N4 N 0.2501(7) 0.2935(12) 0.2578(10) 0.018(4) Uiso 1 1 d .
P1 P 0.1628(2) 0.5596(3) 0.1430(3) 0.0128(10) Uiso 1 1 d .
Mo1 Mo 0.21855(6) 0.38893(10) 0.21709(9) 0.0063(4) Uiso 1 1 d .
F1 F 0.2796(6) 0.0800(11) 0.1029(9) 0.049(4) Uiso 1 1 d .
F2 F 0.2452(6) 0.0243(9) -0.0118(8) 0.036(3) Uiso 1 1 d .
F3 F 0.2041(6) 0.0043(11) 0.0728(9) 0.047(4) Uiso 1 1 d .
F4 F 0.1284(7) 0.2682(12) -0.2131(10) 0.059(5) Uiso 1 1 d .
F5 F 0.0716(6) 0.1705(10) -0.1976(9) 0.042(4) Uiso 1 1 d .
F6 F 0.0608(8) 0.3116(13) -0.1800(11) 0.066(5) Uiso 1 1 d .
F7 F 0.4540(8) 0.3705(14) 0.4807(12) 0.074(6) Uiso 1 1 d .
F8 F 0.4982(9) 0.3574(16) 0.4009(14) 0.091(7) Uiso 1 1 d .
F9 F 0.4251(7) 0.2816(12) 0.3868(10) 0.054(4) Uiso 1 1 d .
F10 F 0.4879(7) 0.6938(12) 0.3631(11) 0.061(5) Uiso 1 1 d .
F11 F 0.4071(9) 0.7537(16) 0.3371(13) 0.088(7) Uiso 1 1 d .
F12 F 0.4365(9) 0.7131(15) 0.2475(13) 0.085(6) Uiso 1 1 d .
F13 F 0.2201(5) 0.1713(9) 0.4569(8) 0.035(3) Uiso 1 1 d .
F14 F 0.1381(7) 0.1245(13) 0.4393(10) 0.060(5) Uiso 1 1 d .
F15 F 0.1805(6) 0.1997(10) 0.5420(9) 0.042(4) Uiso 1 1 d .
F16 F 0.0202(7) 0.4118(12) 0.4724(10) 0.058(5) Uiso 1 1 d .
F17 F -0.0179(6) 0.4098(11) 0.3490(9) 0.047(4) Uiso 1 1 d .
F18 F 0.0283(6) 0.5270(10) 0.4052(9) 0.041(4) Uiso 1 1 d .
C1 C 0.1507(8) 0.4611(13) 0.0738(12) 0.017(4) Uiso 1 1 d .
H1A H 0.1105 0.4486 0.0546 0.02 Uiso 1 1 calc R
H1B H 0.1606 0.4808 0.0274 0.02 Uiso 1 1 calc R
C2 C 0.2397(7) 0.5696(13) 0.1910(11) 0.014(4) Uiso 1 1 d .
H2A H 0.2551 0.5897 0.1499 0.017 Uiso 1 1 calc R
H2B H 0.2468 0.6191 0.2307 0.017 Uiso 1 1 calc R
C3 C 0.1400(7) 0.5156(13) 0.2247(11) 0.011(4) Uiso 1 1 d .
H3A H 0.1472 0.5639 0.2655 0.013 Uiso 1 1 calc R
H3B H 0.0994 0.5073 0.2031 0.013 Uiso 1 1 calc R
C4 C 0.1734(7) 0.3015(13) 0.0488(11) 0.014(4) Uiso 1 1 d .
C5 C 0.2044(8) 0.2228(14) 0.0699(13) 0.020(5) Uiso 1 1 d .
H5 H 0.2305 0.2183 0.1218 0.024 Uiso 1 1 calc R
C6 C 0.1989(8) 0.1506(14) 0.0186(12) 0.020(4) Uiso 1 1 d .
C7 C 0.1633(8) 0.1587(15) -0.0598(13) 0.022(5) Uiso 1 1 d .
H7 H 0.1602 0.1106 -0.0965 0.026 Uiso 1 1 calc R
C8 C 0.1331(9) 0.2370(15) -0.0828(13) 0.023(5) Uiso 1 1 d .
C9 C 0.1381(8) 0.3081(15) -0.0304(12) 0.021(5) Uiso 1 1 d .
H9 H 0.1175 0.3624 -0.048 0.025 Uiso 1 1 calc R
C10 C 0.2311(9) 0.0650(15) 0.0467(13) 0.024(5) Uiso 1 1 d .
C11 C 0.0977(10) 0.2493(17) -0.1685(15) 0.032(5) Uiso 1 1 d .
C12 C 0.3283(8) 0.5026(14) 0.2718(12) 0.016(4) Uiso 1 1 d .
C13 C 0.3598(8) 0.4274(15) 0.3141(12) 0.020(4) Uiso 1 1 d .
H13 H 0.3428 0.3696 0.3124 0.024 Uiso 1 1 calc R
C14 C 0.4167(8) 0.4389(15) 0.3587(13) 0.022(5) Uiso 1 1 d .
C15 C 0.4422(8) 0.5258(14) 0.3617(12) 0.018(4) Uiso 1 1 d .
H15 H 0.48 0.535 0.3916 0.021 Uiso 1 1 calc R
C16 C 0.4104(8) 0.5943(15) 0.3204(13) 0.023(5) Uiso 1 1 d .
C17 C 0.3554(8) 0.5849(15) 0.2748(13) 0.022(5) Uiso 1 1 d .
H17 H 0.336 0.6354 0.2452 0.026 Uiso 1 1 calc R
C18 C 0.4479(9) 0.3638(15) 0.4037(13) 0.026(5) Uiso 1 1 d .
C19 C 0.4351(10) 0.6886(18) 0.3196(16) 0.037(6) Uiso 1 1 d .
C20 C 0.1438(8) 0.3963(14) 0.3236(11) 0.017(4) Uiso 1 1 d .
C21 C 0.1688(8) 0.3179(14) 0.3687(12) 0.018(4) Uiso 1 1 d .
H21 H 0.2002 0.2909 0.361 0.022 Uiso 1 1 calc R
C22 C 0.1481(7) 0.2819(13) 0.4220(11) 0.012(4) Uiso 1 1 d .
C23 C 0.1014(8) 0.3198(14) 0.4371(12) 0.018(4) Uiso 1 1 d .
H23 H 0.087 0.2935 0.4746 0.021 Uiso 1 1 calc R
C24 C 0.0784(7) 0.3970(14) 0.3943(11) 0.014(4) Uiso 1 1 d .
C25 C 0.0996(7) 0.4339(13) 0.3399(11) 0.014(4) Uiso 1 1 d .
H25 H 0.0831 0.4875 0.3125 0.016 Uiso 1 1 calc R
C26 C 0.1713(9) 0.1949(15) 0.4645(13) 0.024(5) Uiso 1 1 d .
C27 C 0.0280(8) 0.4362(14) 0.4063(12) 0.020(4) Uiso 1 1 d .

loop_
_atom_type_symbol
_atom_type_description
_atom_type_scat_dispersion_real
_atom_type_scat_dispersion_imag
_atom_type_scat_source
C C 0.0033 0.0016 'International Tables Vol C Tables 4.2.6.8 and 6.1.1.4'
H H 0 0 'International Tables Vol C Tables 4.2.6.8 and 6.1.1.4'
N N 0.0061 0.0033 'International Tables Vol C Tables 4.2.6.8 and 6.1.1.4'
P P 0.1023 0.0942 'International Tables Vol C Tables 4.2.6.8 and 6.1.1.4'
Mo Mo -1.6832 0.6857 'International Tables Vol C Tables 4.2.6.8 and 6.1.1.4'
F F 0.0171 0.0103 'International Tables Vol C Tables 4.2.6.8 and 6.1.1.4'

loop_
_geom_angle_atom_site_label_1
_geom_angle_atom_site_label_2
_geom_angle_atom_site_label_3
_geom_angle
C4 N1 C1 119.2(15)
C4 N1 Mo1 135.2(12)
C1 N1 Mo1 105.6(11)
C12 N2 C2 116.3(15)
C12 N2 Mo1 136.9(13)
C2 N2 Mo1 106.6(10)
C20 N3 C3 117.6(15)
C20 N3 Mo1 135.4(13)
C3 N3 Mo1 106.9(11)
C1 P1 C3 103.2(9)
C1 P1 C2 106.4(9)
C3 P1 C2 103.0(8)
N4 Mo1 N2 110.8(7)
N4 Mo1 N3 112.5(7)
N2 Mo1 N3 106.5(6)
N4 Mo1 N1 111.0(7)
N2 Mo1 N1 108.0(6)
N3 Mo1 N1 107.7(6)
N1 C1 P1 119.5(13)
N1 C1 H1A 107.4
P1 C1 H1A 107.4
N1 C1 H1B 107.4
P1 C1 H1B 107.4
H1A C1 H1B 107
N2 C2 P1 119.1(13)
N2 C2 H2A 107.5
P1 C2 H2A 107.5
N2 C2 H2B 107.5
P1 C2 H2B 107.5
H2A C2 H2B 107
N3 C3 P1 119.2(13)
N3 C3 H3A 107.5
P1 C3 H3A 107.5
N3 C3 H3B 107.5
P1 C3 H3B 107.5
H3A C3 H3B 107
C5 C4 N1 121.0(17)
C5 C4 C9 116.9(18)
N1 C4 C9 122.0(18)
C6 C5 C4 123(2)
C6 C5 H5 118.7
C4 C5 H5 118.7
C5 C6 C7 119(2)
C5 C6 C10 119.9(19)
C7 C6 C10 120.7(19)
C8 C7 C6 119(2)
C8 C7 H7 120.4
C6 C7 H7 120.4
C7 C8 C9 121(2)
C7 C8 C11 120(2)
C9 C8 C11 119(2)
C8 C9 C4 121(2)
C8 C9 H9 119.5
C4 C9 H9 119.5
F3 C10 F1 108.3(18)
F3 C10 F2 106.7(18)
F1 C10 F2 103.5(17)
F3 C10 C6 113.2(18)
F1 C10 C6 112.8(19)
F2 C10 C6 111.7(18)
F6 C11 F4 108(2)
F6 C11 F5 108(2)
F4 C11 F5 105(2)
F6 C11 C8 114(2)
F4 C11 C8 111.1(19)
F5 C11 C8 110(2)
C17 C12 N2 124.4(18)
C17 C12 C13 117.6(18)
N2 C12 C13 117.9(17)
C14 C13 C12 120.1(19)
C14 C13 H13 120
C12 C13 H13 120
C13 C14 C15 120.0(19)
C13 C14 C18 120(2)
C15 C14 C18 119.9(19)
C16 C15 C14 117.3(19)
C16 C15 H15 121.3
C14 C15 H15 121.3
C15 C16 C17 124(2)
C15 C16 C19 120.3(19)
C17 C16 C19 116(2)
C16 C17 C12 121(2)
C16 C17 H17 119.6
C12 C17 H17 119.6
F8 C18 F9 107(2)
F8 C18 F7 105(2)
F9 C18 F7 101.1(19)
F8 C18 C14 114(2)
F9 C18 C14 116.3(19)
F7 C18 C14 112(2)
F11 C19 F10 111(2)
F11 C19 F12 103(2)
F10 C19 F12 102(2)
F11 C19 C16 114(2)
F10 C19 C16 113(2)
F12 C19 C16 113(2)
C25 C20 N3 123.7(18)
C25 C20 C21 116.6(18)
N3 C20 C21 119.7(17)
C22 C21 C20 120.5(18)
C22 C21 H21 119.8
C20 C21 H21 119.8
C21 C22 C23 122.5(18)
C21 C22 C26 120.6(18)
C23 C22 C26 116.8(17)
C24 C23 C22 116.4(18)
C24 C23 H23 121.8
C22 C23 H23 121.8
C25 C24 C23 121.1(18)
C25 C24 C27 121.1(18)
C23 C24 C27 117.7(17)
C24 C25 C20 122.8(19)
C24 C25 H25 118.6
C20 C25 H25 118.6
F14 C26 F15 105.5(18)
F14 C26 F13 106.3(18)
F15 C26 F13 105.8(17)
F14 C26 C22 112.8(18)
F15 C26 C22 112.8(18)
F13 C26 C22 113.0(17)
F16 C27 F18 106.8(18)
F16 C27 F17 104.7(17)
F18 C27 F17 106.6(17)
F16 C27 C24 115.0(18)
F18 C27 C24 111.9(17)
F17 C27 C24 111.3(17)

loop_
_geom_bond_atom_site_label_1
_geom_bond_atom_site_label_2
_geom_bond_distance
N1 C4 1.39(2)
N1 C1 1.50(2)
N1 Mo1 1.984(14)
N2 C12 1.41(2)
N2 C2 1.49(2)
N2 Mo1 1.958(14)
N3 C20 1.41(2)
N3 C3 1.48(2)
N3 Mo1 1.964(15)
N4 Mo1 1.660(17)
P1 C1 1.86(2)
P1 C3 1.864(18)
P1 C2 1.879(19)
F1 C10 1.33(3)
F2 C10 1.36(3)
F3 C10 1.31(3)
F4 C11 1.33(3)
F5 C11 1.35(3)
F6 C11 1.28(3)
F7 C18 1.34(3)
F8 C18 1.31(3)
F9 C18 1.33(3)
F10 C19 1.32(3)
F11 C19 1.29(3)
F12 C19 1.35(3)
F13 C26 1.35(2)
F14 C26 1.32(3)
F15 C26 1.33(3)
F16 C27 1.32(3)
F17 C27 1.34(2)
F18 C27 1.33(3)
C1 H1A 0.99
C1 H1B 0.99
C2 H2A 0.99
C2 H2B 0.99
C3 H3A 0.99
C3 H3B 0.99
C4 C5 1.38(3)
C4 C9 1.41(3)
C5 C6 1.38(3)
C5 H5 0.95
C6 C7 1.40(3)
C6 C10 1.50(3)
C7 C8 1.37(3)
C7 H7 0.95
C8 C9 1.38(3)
C8 C11 1.51(3)
C9 H9 0.95
C12 C17 1.39(3)
C12 C13 1.43(3)
C13 C14 1.42(3)
C13 H13 0.95
C14 C15 1.43(3)
C14 C18 1.44(3)
C15 C16 1.35(3)
C15 H15 0.95
C16 C17 1.38(3)
C16 C19 1.52(3)
C17 H17 0.95
C20 C25 1.38(3)
C20 C21 1.43(3)
C21 C22 1.35(3)
C21 H21 0.95
C22 C23 1.43(3)
C22 C26 1.50(3)
C23 C24 1.39(3)
C23 H23 0.95
C24 C25 1.38(3)
C24 C27 1.50(3)
C25 H25 0.95
